data_7702771
loop_
_publ_author_name
'Pal, Satyanarayan'
'Pal, Samudranil'

_publ_section_title
;
 Ruthenium(ii) complexes containing RuN4O2 spheres assembled via
 pyridine-imine-amide coordination. Syntheses, structures, properties and
 protonation behaviour of coordinated amide
;
_journal_issue 9
_journal_name_full 'Journal of the Chemical Society, Dalton Transactions'
_journal_page_first 2102
_journal_paper_doi 10.1039/b110912j
_journal_year 2002
_chemical_formula_sum 'C26 H20 N6 O2 Ru'
_chemical_formula_weight 549.55
_space_group_IT_number 14
_space_group_name_Hall '-P 2yn'
_space_group_name_H-M_alt 'P 1 21/n 1'
_symmetry_cell_setting monoclinic
_symmetry_space_group_name_H-M 'P 1 21/n 1'
_atom_sites_solution_hydrogens geom
_atom_sites_solution_primary direct
_atom_sites_solution_secondary difmap
_audit_creation_method SHELXL-97
_cell_angle_alpha 90.00
_cell_angle_beta 105.102(13)
_cell_angle_gamma 90.00
_cell_formula_units_Z 4
_cell_length_a 9.5802(14)
_cell_length_b 23.874(3)
_cell_length_c 10.3378(12)
_cell_measurement_reflns_used 25
_cell_measurement_temperature 298
_cell_measurement_theta_max 10.44
_cell_measurement_theta_min 8.87
_cell_volume 2282.8(5)
_computing_cell_refinement 'CAD4 Software (Enraf-Nonius, 1989)'
_computing_data_collection 'CAD4 Software (Enraf-Nonius, 1989)'
_computing_data_reduction 'WinGX (Farrugia, 1999)'
_computing_molecular_graphics 'ORTEX 6a (McArdle, 1995)'
_computing_publication_material SHELXL-97
_computing_structure_refinement 'SHELXL-97 (Sheldrick, 1997)'
_computing_structure_solution 'SHELXS-97 (Sheldrick, 1990)'
_diffrn_ambient_temperature 298
_diffrn_measured_fraction_theta_full 0.974
_diffrn_measured_fraction_theta_max 0.974
_diffrn_measurement_device_type 'Enraf-Nonius Mach3 four-circle'
_diffrn_measurement_method 'Profile data from omega'
_diffrn_radiation_monochromator graphite
_diffrn_radiation_source 'fine-focus sealed tube'
_diffrn_radiation_type MoK\a
_diffrn_radiation_wavelength 0.71073
_diffrn_reflns_av_R_equivalents 0.0000
_diffrn_reflns_av_sigmaI/netI 0.0487
_diffrn_reflns_limit_h_max 11
_diffrn_reflns_limit_h_min 0
_diffrn_reflns_limit_k_max 28
_diffrn_reflns_limit_k_min 0
_diffrn_reflns_limit_l_max 11
_diffrn_reflns_limit_l_min -12
_diffrn_reflns_number 4133
_diffrn_reflns_theta_full 24.97
_diffrn_reflns_theta_max 24.97
_diffrn_reflns_theta_min 1.71
_diffrn_standards_decay_% none
_diffrn_standards_interval_time 90
_diffrn_standards_number 3
_exptl_absorpt_coefficient_mu 0.724
_exptl_absorpt_correction_T_max 0.99
_exptl_absorpt_correction_T_min 0.86
_exptl_absorpt_correction_type 'empirical based on psi-scan'
_exptl_crystal_colour brown
_exptl_crystal_density_diffrn 1.599
_exptl_crystal_density_meas ?
_exptl_crystal_density_method 'not measured'
_exptl_crystal_description blocks
_exptl_crystal_F_000 1112
_exptl_crystal_size_max 0.48
_exptl_crystal_size_mid 0.40
_exptl_crystal_size_min 0.15
_refine_diff_density_max 0.294
_refine_diff_density_min -0.300
_refine_diff_density_rms '0.069 ******************************* End of File *******************************'
_refine_ls_extinction_method none
_refine_ls_goodness_of_fit_ref 1.030
_refine_ls_hydrogen_treatment mixed
_refine_ls_matrix_type full
_refine_ls_number_parameters 316
_refine_ls_number_reflns 4014
_refine_ls_number_restraints 0
_refine_ls_restrained_S_all 1.030
_refine_ls_R_factor_all 0.0716
_refine_ls_R_factor_gt 0.0389
_refine_ls_shift/su_max 0.000
_refine_ls_shift/su_mean 0.000
_refine_ls_structure_factor_coef Fsqd
_refine_ls_weighting_details 'w=1/[\s^2^(Fo^2^)+(0.0269P)^2^+1.3055P] where P=(Fo^2^+2Fc^2^)/3'
_refine_ls_weighting_scheme calc
_refine_ls_wR_factor_gt 0.0660
_refine_ls_wR_factor_ref 0.0754
_reflns_number_gt 2893
_reflns_number_total 4014
_reflns_threshold_expression >2sigma(I)
_cod_data_source_file b110912j.txt
_cod_data_source_block '[Ru(pabh)2]'
_cod_depositor_comments
;
The following automatic conversions were performed:

data item '_symmetry_cell_setting' value 'Monoclinic' was changed to
'monoclinic' in accordance with the
/home/saulius/struct/COD-crude-data/automatic-downloads/DataCite-retrospective/RSC/depositions/lib/dictionaries/cif_core.dic
dictionary named 'cif_core.dic' version 2.4.2 last updated on
2011-04-26.

data item '_exptl_crystal_density_meas' value 'not measured' was
changed to '?' -- the value is perceived as not measured.

data item '_refine_ls_weighting_scheme' value 'calc
w=1/[\s^2^(Fo^2^)+(0.0269P)^2^+1.3055P] where P=(Fo^2^+2Fc^2^)/3' was
changed to 'calc'. A new data item '_refine_ls_weighting_details' was
created with the value set to
'w=1/[\s^2^(Fo^2^)+(0.0269P)^2^+1.3055P] where P=(Fo^2^+2Fc^2^)/3'.

Automatic conversion script
Id: cif_fix_values 6909 2019-04-08 15:41:33Z antanas 
;
_cod_original_sg_symbol_H-M P21/n
_cod_database_code 7702771

loop_
_symmetry_equiv_pos_as_xyz
'x, y, z'
'-x+1/2, y+1/2, -z+1/2'
'-x, -y, -z'
'x-1/2, -y-1/2, z-1/2'

loop_
_atom_site_label
_atom_site_type_symbol
_atom_site_fract_x
_atom_site_fract_y
_atom_site_fract_z
_atom_site_U_iso_or_equiv
_atom_site_adp_type
_atom_site_occupancy
_atom_site_calc_flag
_atom_site_refinement_flags
Ru Ru 0.65206(3) 0.099457(14) 0.86591(3) 0.03527(10) Uani 1 d .
O1 O 0.4644(3) 0.13383(11) 0.9113(3) 0.0444(7) Uani 1 d .
O2 O 0.7988(3) 0.14119(11) 1.0251(3) 0.0410(7) Uani 1 d .
N1 N 0.8078(3) 0.09443(14) 0.7647(3) 0.0371(7) Uani 1 d .
N2 N 0.5856(3) 0.15676(13) 0.7279(3) 0.0356(8) Uani 1 d .
N3 N 0.4586(3) 0.18534(13) 0.7198(3) 0.0408(8) Uani 1 d .
N4 N 0.5299(3) 0.03349(13) 0.7741(3) 0.0381(8) Uani 1 d .
N5 N 0.7280(3) 0.03894(13) 0.9926(3) 0.0359(8) Uani 1 d .
N6 N 0.8451(4) 0.04937(14) 1.1006(3) 0.0412(8) Uani 1 d .
C1 C 0.9259(4) 0.06237(17) 0.7885(4) 0.0457(10) Uani 1 d .
H1 H 0.9438 0.0382 0.8614 0.055 Uiso 1 calc R
C2 C 1.0224(5) 0.0633(2) 0.7107(5) 0.0543(12) Uani 1 d .
H2 H 1.1016 0.0393 0.7297 0.065 Uiso 1 calc R
C3 C 1.0016(4) 0.0996(2) 0.6054(4) 0.0555(11) Uani 1 d .
H3 H 1.0656 0.1008 0.5515 0.067 Uiso 1 calc R
C4 C 0.8823(5) 0.13483(19) 0.5812(4) 0.0483(11) Uani 1 d .
H4 H 0.8668 0.1606 0.5113 0.058 Uiso 1 calc R
C5 C 0.7869(4) 0.13181(17) 0.6599(4) 0.0392(10) Uani 1 d .
C6 C 0.6604(4) 0.16548(17) 0.6420(4) 0.0420(10) Uani 1 d .
H6 H 0.6335 0.1918 0.5736 0.050 Uiso 1 calc R
C7 C 0.4056(4) 0.16968(16) 0.8200(4) 0.0389(10) Uani 1 d .
C8 C 0.2659(4) 0.19621(17) 0.8232(4) 0.0417(10) Uani 1 d .
C9 C 0.1983(4) 0.23358(18) 0.7224(4) 0.0530(12) Uani 1 d .
H9 H 0.2419 0.2427 0.6547 0.064 Uiso 1 calc R
C10 C 0.0668(5) 0.2571(2) 0.7232(6) 0.0653(14) Uani 1 d .
H10 H 0.0228 0.2824 0.6566 0.078 Uiso 1 calc R
C11 C 0.0021(5) 0.2434(2) 0.8199(6) 0.0726(16) Uani 1 d .
H11 H -0.0869 0.2592 0.8192 0.087 Uiso 1 calc R
C12 C 0.0657(6) 0.2068(2) 0.9188(6) 0.0689(15) Uani 1 d .
H12 H 0.0194 0.1976 0.9846 0.083 Uiso 1 calc R
C13 C 0.1995(5) 0.18296(18) 0.9226(5) 0.0549(12) Uani 1 d .
H13 H 0.2434 0.1585 0.9911 0.066 Uiso 1 calc R
C14 C 0.4224(5) 0.03267(19) 0.6614(4) 0.0518(12) Uani 1 d .
H14 H 0.4000 0.0657 0.6125 0.062 Uiso 1 calc R
C15 C 0.3438(5) -0.0144(2) 0.6147(5) 0.0626(13) Uani 1 d .
H15 H 0.2713 -0.0135 0.5349 0.075 Uiso 1 calc R
C16 C 0.3740(5) -0.0630(2) 0.6874(4) 0.0591(13) Uani 1 d .
H16 H 0.3210 -0.0953 0.6580 0.071 Uiso 1 calc R
C17 C 0.4826(5) -0.06371(18) 0.8037(4) 0.0485(11) Uani 1 d .
H17 H 0.5039 -0.0965 0.8536 0.058 Uiso 1 calc R
C18 C 0.5603(4) -0.01537(17) 0.8465(4) 0.0409(10) Uani 1 d .
C19 C 0.6753(4) -0.01128(17) 0.9661(4) 0.0420(10) Uani 1 d .
H19 H 0.7097 -0.0420 1.0204 0.050 Uiso 1 calc R
C20 C 0.8719(4) 0.10379(19) 1.1050(4) 0.0397(9) Uani 1 d .
C21 C 1.0002(4) 0.12272(17) 1.2115(4) 0.0405(10) Uani 1 d .
C22 C 1.1186(5) 0.08744(19) 1.2572(4) 0.0536(12) Uani 1 d .
H22 H 1.1157 0.0511 1.2241 0.064 Uiso 1 calc R
C23 C 1.2386(5) 0.1057(2) 1.3500(4) 0.0596(13) Uani 1 d .
H23 H 1.3178 0.0819 1.3779 0.071 Uiso 1 calc R
C24 C 1.2440(5) 0.1586(2) 1.4025(4) 0.0600(14) Uani 1 d .
H24 H 1.3248 0.1704 1.4681 0.072 Uiso 1 calc R
C25 C 1.1287(5) 0.1939(2) 1.3570(5) 0.0659(14) Uani 1 d .
H25 H 1.1318 0.2300 1.3913 0.079 Uiso 1 calc R
C26 C 1.0089(5) 0.17621(19) 1.2611(4) 0.0558(13) Uani 1 d .
H26 H 0.9325 0.2009 1.2295 0.067 Uiso 1 calc R

loop_
_atom_site_aniso_label
_atom_site_aniso_U_11
_atom_site_aniso_U_22
_atom_site_aniso_U_33
_atom_site_aniso_U_23
_atom_site_aniso_U_13
_atom_site_aniso_U_12
Ru 0.03366(17) 0.03590(17) 0.03383(16) 0.00477(18) 0.00446(12) 0.00107(18)
O1 0.0446(17) 0.0466(17) 0.0424(16) 0.0093(14) 0.0122(13) 0.0046(14)
O2 0.0399(16) 0.0364(16) 0.0414(16) 0.0017(13) 0.0012(13) 0.0018(13)
N1 0.0326(17) 0.0353(18) 0.0409(18) 0.0006(16) 0.0049(14) 0.0024(16)
N2 0.0317(18) 0.0359(19) 0.0364(18) 0.0042(15) 0.0036(15) -0.0003(15)
N3 0.0323(19) 0.041(2) 0.047(2) 0.0075(16) 0.0057(16) 0.0055(16)
N4 0.037(2) 0.041(2) 0.0361(18) 0.0013(16) 0.0092(15) -0.0037(16)
N5 0.0337(18) 0.041(2) 0.0315(17) 0.0061(15) 0.0055(15) 0.0005(16)
N6 0.044(2) 0.040(2) 0.034(2) 0.0037(15) -0.0011(16) 0.0010(17)
C1 0.043(3) 0.042(3) 0.050(3) 0.003(2) 0.008(2) 0.003(2)
C2 0.043(3) 0.056(3) 0.066(3) 0.001(3) 0.016(2) 0.008(2)
C3 0.042(2) 0.070(3) 0.060(3) -0.002(3) 0.023(2) -0.006(3)
C4 0.050(3) 0.052(3) 0.043(3) 0.002(2) 0.012(2) -0.008(2)
C5 0.039(2) 0.040(2) 0.038(2) 0.0019(19) 0.0078(19) -0.003(2)
C6 0.042(2) 0.042(2) 0.041(2) 0.0131(19) 0.007(2) 0.000(2)
C7 0.033(2) 0.036(2) 0.045(2) -0.004(2) 0.0061(19) -0.0033(19)
C8 0.033(2) 0.038(2) 0.051(3) -0.008(2) 0.005(2) -0.0025(19)
C9 0.037(3) 0.056(3) 0.062(3) 0.000(2) 0.006(2) 0.005(2)
C10 0.044(3) 0.062(3) 0.084(4) -0.009(3) 0.006(3) 0.011(3)
C11 0.045(3) 0.067(4) 0.104(5) -0.032(3) 0.016(3) 0.002(3)
C12 0.063(4) 0.064(3) 0.092(4) -0.027(3) 0.043(3) -0.019(3)
C13 0.056(3) 0.044(3) 0.069(3) -0.007(2) 0.024(3) -0.001(2)
C14 0.049(3) 0.054(3) 0.045(3) 0.004(2) -0.001(2) -0.005(2)
C15 0.057(3) 0.070(3) 0.050(3) -0.001(3) -0.004(2) -0.015(3)
C16 0.057(3) 0.063(3) 0.054(3) -0.012(3) 0.009(2) -0.021(3)
C17 0.058(3) 0.043(3) 0.044(3) 0.001(2) 0.012(2) -0.007(2)
C18 0.046(3) 0.037(2) 0.042(2) -0.0004(19) 0.015(2) -0.002(2)
C19 0.050(3) 0.034(2) 0.039(2) 0.0074(19) 0.008(2) 0.000(2)
C20 0.037(2) 0.044(3) 0.036(2) -0.001(2) 0.0072(17) 0.005(2)
C21 0.040(2) 0.044(2) 0.036(2) 0.0054(19) 0.0065(18) -0.001(2)
C22 0.051(3) 0.052(3) 0.050(3) -0.007(2) 0.001(2) 0.009(2)
C23 0.041(3) 0.086(4) 0.046(3) 0.004(3) 0.002(2) 0.005(3)
C24 0.046(3) 0.082(4) 0.043(3) 0.013(3) -0.005(2) -0.020(3)
C25 0.075(4) 0.053(3) 0.056(3) -0.006(3) -0.006(3) -0.013(3)
C26 0.051(3) 0.047(3) 0.058(3) -0.001(2) -0.008(2) 0.005(2)

loop_
_atom_type_symbol
_atom_type_description
_atom_type_scat_dispersion_real
_atom_type_scat_dispersion_imag
_atom_type_scat_source
C C 0.0033 0.0016 'International Tables Vol C Tables 4.2.6.8 and 6.1.1.4'
H H 0.0000 0.0000 'International Tables Vol C Tables 4.2.6.8 and 6.1.1.4'
N N 0.0061 0.0033 'International Tables Vol C Tables 4.2.6.8 and 6.1.1.4'
O O 0.0106 0.0060 'International Tables Vol C Tables 4.2.6.8 and 6.1.1.4'
Ru Ru -1.2594 0.8363 'International Tables Vol C Tables 4.2.6.8 and 6.1.1.4'

loop_
_geom_angle_atom_site_label_1
_geom_angle_atom_site_label_2
_geom_angle_atom_site_label_3
_geom_angle
N5 Ru N2 174.65(13)
N5 Ru N1 96.08(13)
N2 Ru N1 79.03(13)
N5 Ru N4 79.03(13)
N2 Ru N4 99.31(13)
N1 Ru N4 97.09(13)
N5 Ru O2 76.80(12)
N2 Ru O2 105.18(11)
N1 Ru O2 89.99(11)
N4 Ru O2 155.39(11)
N5 Ru O1 108.87(11)
N2 Ru O1 76.09(12)
N1 Ru O1 155.01(11)
N4 Ru O1 89.17(12)
O2 Ru O1 94.29(10)
C7 O1 Ru 109.0(2)
C20 O2 Ru 108.2(2)
C1 N1 C5 117.3(3)
C1 N1 Ru 129.7(3)
C5 N1 Ru 113.0(3)
C6 N2 N3 121.1(3)
C6 N2 Ru 118.6(3)
N3 N2 Ru 120.3(2)
C7 N3 N2 109.0(3)
C14 N4 C18 117.8(4)
C14 N4 Ru 129.3(3)
C18 N4 Ru 112.8(2)
C19 N5 N6 121.6(3)
C19 N5 Ru 118.9(3)
N6 N5 Ru 119.2(2)
C20 N6 N5 108.3(3)
N1 C1 C2 123.3(4)
C3 C2 C1 119.8(4)
C2 C3 C4 118.1(4)
C5 C4 C3 120.3(4)
C4 C5 N1 121.1(4)
C4 C5 C6 124.6(4)
N1 C5 C6 114.3(4)
N2 C6 C5 115.1(4)
O1 C7 N3 125.3(4)
O1 C7 C8 119.3(4)
N3 C7 C8 115.4(4)
C13 C8 C9 119.3(4)
C13 C8 C7 120.7(4)
C9 C8 C7 120.0(4)
C10 C9 C8 120.1(5)
C11 C10 C9 120.2(5)
C10 C11 C12 120.6(5)
C11 C12 C13 120.7(5)
C8 C13 C12 119.0(5)
N4 C14 C15 123.1(4)
C14 C15 C16 118.9(4)
C17 C16 C15 119.6(4)
C16 C17 C18 119.6(4)
N4 C18 C17 121.0(4)
N4 C18 C19 114.8(4)
C17 C18 C19 124.3(4)
N5 C19 C18 114.5(4)
O2 C20 N6 126.1(3)
O2 C20 C21 117.9(4)
N6 C20 C21 116.0(3)
C26 C21 C22 118.2(4)
C26 C21 C20 121.1(4)
C22 C21 C20 120.6(4)
C23 C22 C21 120.6(4)
C22 C23 C24 120.7(5)
C23 C24 C25 119.1(4)
C24 C25 C26 120.4(5)
C21 C26 C25 120.9(4)

loop_
_geom_bond_atom_site_label_1
_geom_bond_atom_site_label_2
_geom_bond_distance
Ru N5 1.958(3)
Ru N2 1.960(3)
Ru N1 2.037(3)
Ru N4 2.042(3)
Ru O2 2.115(3)
Ru O1 2.137(3)
O1 C7 1.290(4)
O2 C20 1.292(4)
N1 C1 1.335(5)
N1 C5 1.377(5)
N2 C6 1.295(5)
N2 N3 1.378(4)
N3 C7 1.321(5)
N4 C14 1.340(5)
N4 C18 1.375(5)
N5 C19 1.302(5)
N5 N6 1.384(4)
N6 C20 1.323(5)
C1 C2 1.375(6)
C2 C3 1.364(6)
C3 C4 1.388(6)
C4 C5 1.375(5)
C5 C6 1.426(5)
C7 C8 1.489(5)
C8 C13 1.378(6)
C8 C9 1.396(5)
C9 C10 1.381(6)
C10 C11 1.347(7)
C11 C12 1.363(7)
C12 C13 1.394(6)
C14 C15 1.369(6)
C15 C16 1.372(6)
C16 C17 1.370(6)
C17 C18 1.382(5)
C18 C19 1.429(5)
C20 C21 1.490(5)
C21 C26 1.371(6)
C21 C22 1.393(5)
C22 C23 1.363(6)
C23 C24 1.371(6)
C24 C25 1.371(6)
C25 C26 1.373(6)
